data_1546227
loop_
_publ_author_name
'Saputra, Mirza A.'
'Dange, Nitin S.'
'Cleveland, Alexander H.'
'Malone, Joshua A.'
'Fronczek, Frank R.'
'Kartika, Rendy'

_publ_section_title
;
 Regioselective Functionalization of Enamides at the \a-Carbon via
 Unsymmetrical 2-Amidoallyl Cations.
;
_journal_issue 9
_journal_name_full 'Organic letters'
_journal_page_first 2414
_journal_page_last 2417
_journal_paper_doi 10.1021/acs.orglett.7b00962
_journal_volume 19
_journal_year 2017
_chemical_formula_moiety 'C25 H31 N O3 S'
_chemical_formula_sum 'C25 H31 N O3 S'
_chemical_formula_weight 425.57
_chemical_name_systematic
; 
 ? 
;
_space_group_IT_number 2
_symmetry_cell_setting triclinic
_symmetry_space_group_name_Hall '-P 1'
_symmetry_space_group_name_H-M 'P -1'
_atom_sites_solution_hydrogens geom
_atom_sites_solution_primary direct
_atom_sites_solution_secondary difmap
_audit_creation_method SHELXL-97
_cell_angle_alpha 83.941(5)
_cell_angle_beta 76.636(5)
_cell_angle_gamma 83.733(5)
_cell_formula_units_Z 2
_cell_length_a 9.2471(9)
_cell_length_b 10.0565(9)
_cell_length_c 12.1074(11)
_cell_measurement_reflns_used 8988
_cell_measurement_temperature 90.0(5)
_cell_measurement_theta_max 33.22
_cell_measurement_theta_min 2.27
_cell_volume 1085.11(18)
_computing_cell_refinement 'Bruker SAINT'
_computing_data_collection 'Bruker APEX2'
_computing_data_reduction 'Bruker SAINT'
_computing_publication_material 'SHELXL-97 (Sheldrick, 2008)'
_computing_structure_refinement 'SHELXL-97 (Sheldrick, 2008)'
_computing_structure_solution 'SHELXS-97 (Sheldrick, 2008)'
_diffrn_ambient_temperature 90.0(5)
_diffrn_measured_fraction_theta_full 0.992
_diffrn_measured_fraction_theta_max 0.943
_diffrn_measurement_device_type 'Bruker Kappa APEX-II DUO'
_diffrn_measurement_method '\f and \w scans'
_diffrn_radiation_monochromator 'TRIUMPH curved graphite'
_diffrn_radiation_source 'fine-focus sealed tube'
_diffrn_radiation_type MoK\a
_diffrn_radiation_wavelength 0.71073
_diffrn_reflns_av_R_equivalents 0.0294
_diffrn_reflns_av_sigmaI/netI 0.0386
_diffrn_reflns_limit_h_max 14
_diffrn_reflns_limit_h_min -14
_diffrn_reflns_limit_k_max 14
_diffrn_reflns_limit_k_min -15
_diffrn_reflns_limit_l_max 18
_diffrn_reflns_limit_l_min -17
_diffrn_reflns_number 17992
_diffrn_reflns_theta_full 25.00
_diffrn_reflns_theta_max 33.25
_diffrn_reflns_theta_min 1.73
_exptl_absorpt_coefficient_mu 0.176
_exptl_absorpt_correction_T_max 0.9878
_exptl_absorpt_correction_T_min 0.8873
_exptl_absorpt_correction_type multi-scan
_exptl_absorpt_process_details 'SADABS (Sheldrick, 2004)'
_exptl_crystal_colour colorless
_exptl_crystal_density_diffrn 1.302
_exptl_crystal_density_method 'not measured'
_exptl_crystal_description lath
_exptl_crystal_F_000 456
_exptl_crystal_size_max 0.43
_exptl_crystal_size_mid 0.42
_exptl_crystal_size_min 0.07
_refine_diff_density_max 0.549
_refine_diff_density_min -0.322
_refine_diff_density_rms 0.061
_refine_ls_extinction_method none
_refine_ls_goodness_of_fit_ref 1.051
_refine_ls_hydrogen_treatment constr
_refine_ls_matrix_type full
_refine_ls_number_parameters 273
_refine_ls_number_reflns 7869
_refine_ls_number_restraints 0
_refine_ls_restrained_S_all 1.051
_refine_ls_R_factor_all 0.0471
_refine_ls_R_factor_gt 0.0379
_refine_ls_shift/su_max 0.000
_refine_ls_shift/su_mean 0.000
_refine_ls_structure_factor_coef Fsqd
_refine_ls_weighting_details 'calc w=1/[\s^2^(Fo^2^)+(0.0547P)^2^+0.2965P] where P=(Fo^2^+2Fc^2^)/3'
_refine_ls_weighting_scheme calc
_refine_ls_wR_factor_gt 0.1016
_refine_ls_wR_factor_ref 0.1085
_reflns_number_gt 6689
_reflns_number_total 7869
_reflns_threshold_expression I>2\s(I)
_cod_data_source_file ol7b00962_si_006.cif
_cod_data_source_block MAS4093P
_cod_depositor_comments
;
The following automatic conversions were performed:

'_symmetry_cell_setting' value 'Triclinic' changed to 'triclinic'
according to
/home/data/users/saulius/crontab/automatic-downloads/current/ACS/lib/dictionaries/cif_core.dic
dictionary named 'cif_core.dic' version 2.4.2 from 2011-04-26.

Automatic conversion script
Id: cif_fix_values 4973 2017-02-22 13:04:09Z antanas 
;
_cod_original_cell_volume 1085.11(17)
_cod_original_sg_symbol_H-M 'P -1   '
_cod_database_code 1546227

loop_
_symmetry_equiv_pos_as_xyz
'x, y, z'
'-x, -y, -z'

loop_
_atom_site_label
_atom_site_type_symbol
_atom_site_fract_x
_atom_site_fract_y
_atom_site_fract_z
_atom_site_U_iso_or_equiv
_atom_site_adp_type
_atom_site_occupancy
_atom_site_symmetry_multiplicity
_atom_site_calc_flag
_atom_site_refinement_flags
S1 S 0.59098(2) 0.34052(2) 0.163669(19) 0.01087(6) Uani 1 1 d .
O1 O 0.57931(8) 0.36219(8) 0.04705(6) 0.01453(14) Uani 1 1 d .
O2 O 0.69325(8) 0.23500(8) 0.19816(7) 0.01708(15) Uani 1 1 d .
O3 O 0.19614(8) 0.52837(7) 0.33963(6) 0.01353(13) Uani 1 1 d .
N1 N 0.42594(9) 0.30886(8) 0.23807(7) 0.01158(14) Uani 1 1 d .
C1 C 0.29470(10) 0.37063(9) 0.20336(8) 0.01043(15) Uani 1 1 d .
C2 C 0.24153(10) 0.51644(9) 0.21879(8) 0.01160(16) Uani 1 1 d .
H2 H 0.3217 0.5765 0.1822 0.014 Uiso 1 1 calc R
C3 C 0.11102(11) 0.53854(10) 0.15868(9) 0.01390(17) Uani 1 1 d .
H3A H 0.1434 0.5804 0.0803 0.017 Uiso 1 1 calc R
H3B H 0.0285 0.5974 0.2010 0.017 Uiso 1 1 calc R
C4 C 0.06088(10) 0.39849(10) 0.15650(9) 0.01389(17) Uani 1 1 d .
H4A H -0.0257 0.3808 0.2199 0.017 Uiso 1 1 calc R
H4B H 0.0334 0.3893 0.0835 0.017 Uiso 1 1 calc R
C5 C 0.19554(10) 0.30371(9) 0.16985(8) 0.01091(16) Uani 1 1 d .
C6 C 0.17337(10) 0.66468(9) 0.37026(8) 0.01215(16) Uani 1 1 d .
H6 H 0.1300 0.7229 0.3117 0.015 Uiso 1 1 calc R
C7 C 0.32005(11) 0.71608(11) 0.37710(10) 0.01779(19) Uani 1 1 d .
H7A H 0.3879 0.7190 0.3007 0.021 Uiso 1 1 calc R
H7B H 0.3685 0.6534 0.4291 0.021 Uiso 1 1 calc R
C8 C 0.29470(13) 0.85618(11) 0.42013(10) 0.0227(2) Uani 1 1 d .
H8A H 0.3910 0.8848 0.4273 0.027 Uiso 1 1 calc R
H8B H 0.2557 0.9207 0.3641 0.027 Uiso 1 1 calc R
C9 C 0.18477(12) 0.85822(11) 0.53515(10) 0.0186(2) Uani 1 1 d .
H9A H 0.1657 0.9510 0.5587 0.022 Uiso 1 1 calc R
H9B H 0.2282 0.8011 0.5932 0.022 Uiso 1 1 calc R
C10 C 0.03831(12) 0.80674(11) 0.52804(9) 0.01772(19) Uani 1 1 d .
H10A H -0.0103 0.8700 0.4764 0.021 Uiso 1 1 calc R
H10B H -0.0294 0.8034 0.6045 0.021 Uiso 1 1 calc R
C11 C 0.06252(11) 0.66705(10) 0.48434(8) 0.01386(17) Uani 1 1 d .
H11A H 0.1000 0.6016 0.5405 0.017 Uiso 1 1 calc R
H11B H -0.0339 0.6398 0.4762 0.017 Uiso 1 1 calc R
C12 C 0.20295(10) 0.16094(9) 0.14891(8) 0.01163(16) Uani 1 1 d .
C13 C 0.33711(11) 0.07812(10) 0.12805(9) 0.01555(18) Uani 1 1 d .
H13 H 0.4273 0.1121 0.1325 0.019 Uiso 1 1 calc R
C14 C 0.33934(12) -0.05331(11) 0.10088(9) 0.01873(19) Uani 1 1 d .
H14 H 0.4311 -0.1080 0.0866 0.022 Uiso 1 1 calc R
C15 C 0.20853(13) -0.10524(10) 0.09449(9) 0.0189(2) Uani 1 1 d .
H15 H 0.2107 -0.1946 0.0750 0.023 Uiso 1 1 calc R
C16 C 0.07504(12) -0.02532(11) 0.11691(10) 0.0201(2) Uani 1 1 d .
H16 H -0.0150 -0.0608 0.1141 0.024 Uiso 1 1 calc R
C17 C 0.07146(11) 0.10643(11) 0.14352(9) 0.01683(18) Uani 1 1 d .
H17 H -0.0209 0.1601 0.1582 0.020 Uiso 1 1 calc R
C18 C 0.40831(13) 0.24674(13) 0.35502(9) 0.0222(2) Uani 1 1 d .
H18A H 0.3888 0.3170 0.4082 0.033 Uiso 1 1 calc R
H18B H 0.4999 0.1912 0.3627 0.033 Uiso 1 1 calc R
H18C H 0.3244 0.1906 0.3723 0.033 Uiso 1 1 calc R
C19 C 0.63858(10) 0.49168(10) 0.20307(8) 0.01173(16) Uani 1 1 d .
C20 C 0.64764(11) 0.60656(10) 0.12796(8) 0.01409(17) Uani 1 1 d .
H20 H 0.6281 0.6054 0.0544 0.017 Uiso 1 1 calc R
C21 C 0.68591(11) 0.72365(11) 0.16229(9) 0.01570(18) Uani 1 1 d .
H21 H 0.6940 0.8020 0.1108 0.019 Uiso 1 1 calc R
C22 C 0.71253(11) 0.72803(10) 0.27060(9) 0.01496(18) Uani 1 1 d .
C23 C 0.70610(11) 0.61022(11) 0.34345(9) 0.01564(18) Uani 1 1 d .
H23 H 0.7271 0.6109 0.4166 0.019 Uiso 1 1 calc R
C24 C 0.66966(11) 0.49248(10) 0.31071(8) 0.01444(17) Uani 1 1 d .
H24 H 0.6658 0.4130 0.3609 0.017 Uiso 1 1 calc R
C25 C 0.74724(13) 0.85591(12) 0.30982(10) 0.0219(2) Uani 1 1 d .
H25A H 0.8532 0.8500 0.3115 0.033 Uiso 1 1 calc R
H25B H 0.6865 0.8689 0.3864 0.033 Uiso 1 1 calc R
H25C H 0.7246 0.9320 0.2571 0.033 Uiso 1 1 calc R

loop_
_atom_site_aniso_label
_atom_site_aniso_U_11
_atom_site_aniso_U_22
_atom_site_aniso_U_33
_atom_site_aniso_U_23
_atom_site_aniso_U_13
_atom_site_aniso_U_12
S1 0.00808(10) 0.01438(11) 0.01036(10) -0.00349(7) -0.00263(7) 0.00169(7)
O1 0.0130(3) 0.0212(4) 0.0095(3) -0.0043(3) -0.0018(2) -0.0011(2)
O2 0.0130(3) 0.0172(3) 0.0217(4) -0.0046(3) -0.0069(3) 0.0054(2)
O3 0.0176(3) 0.0105(3) 0.0111(3) -0.0032(2) 0.0001(2) 0.0000(2)
N1 0.0097(3) 0.0148(4) 0.0100(3) -0.0004(3) -0.0028(3) 0.0002(3)
C1 0.0087(3) 0.0123(4) 0.0096(4) -0.0020(3) -0.0013(3) 0.0013(3)
C2 0.0108(4) 0.0127(4) 0.0105(4) -0.0021(3) -0.0007(3) 0.0002(3)
C3 0.0120(4) 0.0132(4) 0.0166(4) -0.0022(3) -0.0042(3) 0.0017(3)
C4 0.0095(4) 0.0138(4) 0.0188(4) -0.0027(3) -0.0044(3) 0.0013(3)
C5 0.0089(4) 0.0128(4) 0.0103(4) -0.0016(3) -0.0010(3) 0.0004(3)
C6 0.0131(4) 0.0102(4) 0.0128(4) -0.0024(3) -0.0023(3) 0.0003(3)
C7 0.0133(4) 0.0182(5) 0.0209(5) -0.0046(4) 0.0004(3) -0.0032(3)
C8 0.0249(5) 0.0181(5) 0.0264(6) -0.0044(4) -0.0043(4) -0.0079(4)
C9 0.0234(5) 0.0138(4) 0.0220(5) -0.0060(4) -0.0113(4) 0.0019(3)
C10 0.0173(4) 0.0176(5) 0.0189(5) -0.0082(4) -0.0052(4) 0.0048(3)
C11 0.0128(4) 0.0144(4) 0.0138(4) -0.0039(3) -0.0007(3) -0.0008(3)
C12 0.0126(4) 0.0124(4) 0.0095(4) -0.0018(3) -0.0013(3) -0.0011(3)
C13 0.0143(4) 0.0136(4) 0.0183(4) -0.0034(3) -0.0027(3) 0.0006(3)
C14 0.0194(5) 0.0145(4) 0.0205(5) -0.0034(4) -0.0013(4) 0.0017(3)
C15 0.0253(5) 0.0132(4) 0.0167(5) -0.0027(3) 0.0005(4) -0.0046(4)
C16 0.0198(5) 0.0195(5) 0.0214(5) -0.0051(4) -0.0011(4) -0.0075(4)
C17 0.0132(4) 0.0177(4) 0.0199(5) -0.0048(4) -0.0023(3) -0.0022(3)
C18 0.0187(5) 0.0319(6) 0.0131(4) 0.0066(4) -0.0029(4) 0.0004(4)
C19 0.0088(4) 0.0158(4) 0.0112(4) -0.0031(3) -0.0031(3) 0.0002(3)
C20 0.0123(4) 0.0196(4) 0.0109(4) -0.0012(3) -0.0033(3) -0.0024(3)
C21 0.0136(4) 0.0186(4) 0.0149(4) 0.0001(3) -0.0029(3) -0.0036(3)
C22 0.0101(4) 0.0185(4) 0.0172(4) -0.0050(3) -0.0027(3) -0.0022(3)
C23 0.0145(4) 0.0208(5) 0.0134(4) -0.0048(3) -0.0059(3) 0.0001(3)
C24 0.0146(4) 0.0176(4) 0.0122(4) -0.0020(3) -0.0060(3) 0.0012(3)
C25 0.0211(5) 0.0232(5) 0.0236(5) -0.0064(4) -0.0042(4) -0.0080(4)

loop_
_atom_type_symbol
_atom_type_description
_atom_type_scat_dispersion_real
_atom_type_scat_dispersion_imag
_atom_type_scat_source
C C 0.0033 0.0016 'International Tables Vol C Tables 4.2.6.8 and 6.1.1.4'
H H 0.0000 0.0000 'International Tables Vol C Tables 4.2.6.8 and 6.1.1.4'
N N 0.0061 0.0033 'International Tables Vol C Tables 4.2.6.8 and 6.1.1.4'
O O 0.0106 0.0060 'International Tables Vol C Tables 4.2.6.8 and 6.1.1.4'
S S 0.1246 0.1234 'International Tables Vol C Tables 4.2.6.8 and 6.1.1.4'

loop_
_geom_angle_atom_site_label_1
_geom_angle_atom_site_label_2
_geom_angle_atom_site_label_3
_geom_angle
O1 S1 O2 120.31(5)
O1 S1 N1 106.57(4)
O2 S1 N1 106.14(5)
O1 S1 C19 107.65(5)
O2 S1 C19 106.72(4)
N1 S1 C19 109.10(4)
C6 O3 C2 113.89(7)
C1 N1 C18 117.64(8)
C1 N1 S1 120.48(7)
C18 N1 S1 119.96(7)
C5 C1 N1 124.62(8)
C5 C1 C2 112.84(8)
N1 C1 C2 121.89(8)
O3 C2 C1 106.73(7)
O3 C2 C3 113.22(8)
C1 C2 C3 102.48(7)
O3 C2 H2 111.3
C1 C2 H2 111.3
C3 C2 H2 111.3
C2 C3 C4 105.61(8)
C2 C3 H3A 110.6
C4 C3 H3A 110.6
C2 C3 H3B 110.6
C4 C3 H3B 110.6
H3A C3 H3B 108.7
C5 C4 C3 104.25(7)
C5 C4 H4A 110.9
C3 C4 H4A 110.9
C5 C4 H4B 110.9
C3 C4 H4B 110.9
H4A C4 H4B 108.9
C1 C5 C12 129.67(9)
C1 C5 C4 109.57(8)
C12 C5 C4 120.76(8)
O3 C6 C11 107.37(7)
O3 C6 C7 111.07(8)
C11 C6 C7 110.96(8)
O3 C6 H6 109.1
C11 C6 H6 109.1
C7 C6 H6 109.1
C6 C7 C8 111.33(9)
C6 C7 H7A 109.4
C8 C7 H7A 109.4
C6 C7 H7B 109.4
C8 C7 H7B 109.4
H7A C7 H7B 108.0
C9 C8 C7 111.31(9)
C9 C8 H8A 109.4
C7 C8 H8A 109.4
C9 C8 H8B 109.4
C7 C8 H8B 109.4
H8A C8 H8B 108.0
C8 C9 C10 110.37(9)
C8 C9 H9A 109.6
C10 C9 H9A 109.6
C8 C9 H9B 109.6
C10 C9 H9B 109.6
H9A C9 H9B 108.1
C9 C10 C11 111.85(8)
C9 C10 H10A 109.2
C11 C10 H10A 109.2
C9 C10 H10B 109.2
C11 C10 H10B 109.2
H10A C10 H10B 107.9
C6 C11 C10 111.35(8)
C6 C11 H11A 109.4
C10 C11 H11A 109.4
C6 C11 H11B 109.4
C10 C11 H11B 109.4
H11A C11 H11B 108.0
C13 C12 C17 118.02(9)
C13 C12 C5 122.99(8)
C17 C12 C5 118.90(9)
C14 C13 C12 120.68(9)
C14 C13 H13 119.7
C12 C13 H13 119.7
C15 C14 C13 120.59(10)
C15 C14 H14 119.7
C13 C14 H14 119.7
C16 C15 C14 119.28(9)
C16 C15 H15 120.4
C14 C15 H15 120.4
C15 C16 C17 120.67(10)
C15 C16 H16 119.7
C17 C16 H16 119.7
C16 C17 C12 120.74(10)
C16 C17 H17 119.6
C12 C17 H17 119.6
N1 C18 H18A 109.5
N1 C18 H18B 109.5
H18A C18 H18B 109.5
N1 C18 H18C 109.5
H18A C18 H18C 109.5
H18B C18 H18C 109.5
C20 C19 C24 120.69(9)
C20 C19 S1 120.76(7)
C24 C19 S1 118.55(8)
C19 C20 C21 118.94(9)
C19 C20 H20 120.5
C21 C20 H20 120.5
C22 C21 C20 121.37(10)
C22 C21 H21 119.3
C20 C21 H21 119.3
C21 C22 C23 118.46(9)
C21 C22 C25 121.51(10)
C23 C22 C25 120.02(9)
C24 C23 C22 121.09(9)
C24 C23 H23 119.5
C22 C23 H23 119.5
C23 C24 C19 119.39(9)
C23 C24 H24 120.3
C19 C24 H24 120.3
C22 C25 H25A 109.5
C22 C25 H25B 109.5
H25A C25 H25B 109.5
C22 C25 H25C 109.5
H25A C25 H25C 109.5
H25B C25 H25C 109.5

loop_
_geom_bond_atom_site_label_1
_geom_bond_atom_site_label_2
_geom_bond_distance
S1 O1 1.4328(7)
S1 O2 1.4369(8)
S1 N1 1.6285(8)
S1 C19 1.7687(10)
O3 C6 1.4385(11)
O3 C2 1.4399(11)
N1 C1 1.4322(12)
N1 C18 1.4665(13)
C1 C5 1.3500(12)
C1 C2 1.5116(13)
C2 C3 1.5326(13)
C2 H2 1.0000
C3 C4 1.5348(13)
C3 H3A 0.9900
C3 H3B 0.9900
C4 C5 1.5121(13)
C4 H4A 0.9900
C4 H4B 0.9900
C5 C12 1.4757(13)
C6 C11 1.5186(14)
C6 C7 1.5257(14)
C6 H6 1.0000
C7 C8 1.5290(15)
C7 H7A 0.9900
C7 H7B 0.9900
C8 C9 1.5232(17)
C8 H8A 0.9900
C8 H8B 0.9900
C9 C10 1.5251(15)
C9 H9A 0.9900
C9 H9B 0.9900
C10 C11 1.5287(14)
C10 H10A 0.9900
C10 H10B 0.9900
C11 H11A 0.9900
C11 H11B 0.9900
C12 C13 1.4038(14)
C12 C17 1.4046(13)
C13 C14 1.3922(14)
C13 H13 0.9500
C14 C15 1.3899(15)
C14 H14 0.9500
C15 C16 1.3849(16)
C15 H15 0.9500
C16 C17 1.3914(14)
C16 H16 0.9500
C17 H17 0.9500
C18 H18A 0.9800
C18 H18B 0.9800
C18 H18C 0.9800
C19 C20 1.3904(14)
C19 C24 1.3989(13)
C20 C21 1.3952(14)
C20 H20 0.9500
C21 C22 1.3950(14)
C21 H21 0.9500
C22 C23 1.3984(15)
C22 C25 1.5072(14)
C23 C24 1.3858(14)
C23 H23 0.9500
C24 H24 0.9500
C25 H25A 0.9800
C25 H25B 0.9800
C25 H25C 0.9800

loop_
_geom_torsion_atom_site_label_1
_geom_torsion_atom_site_label_2
_geom_torsion_atom_site_label_3
_geom_torsion_atom_site_label_4
_geom_torsion
O1 S1 N1 C1 -32.81(8)
O2 S1 N1 C1 -162.18(7)
C19 S1 N1 C1 83.16(8)
O1 S1 N1 C18 163.32(8)
O2 S1 N1 C18 33.95(9)
C19 S1 N1 C18 -80.71(9)
C18 N1 C1 C5 -80.71(12)
S1 N1 C1 C5 115.06(9)
C18 N1 C1 C2 89.37(11)
S1 N1 C1 C2 -74.86(10)
C6 O3 C2 C1 167.04(7)
C6 O3 C2 C3 -80.97(9)
C5 C1 C2 O3 104.63(9)
N1 C1 C2 O3 -66.52(10)
C5 C1 C2 C3 -14.59(10)
N1 C1 C2 C3 174.26(8)
O3 C2 C3 C4 -92.70(9)
C1 C2 C3 C4 21.86(9)
C2 C3 C4 C5 -21.88(10)
N1 C1 C5 C12 -7.18(16)
C2 C1 C5 C12 -178.05(9)
N1 C1 C5 C4 171.69(8)
C2 C1 C5 C4 0.82(11)
C3 C4 C5 C1 13.39(10)
C3 C4 C5 C12 -167.62(8)
C2 O3 C6 C11 154.04(8)
C2 O3 C6 C7 -84.48(10)
O3 C6 C7 C8 -174.81(8)
C11 C6 C7 C8 -55.44(12)
C6 C7 C8 C9 56.23(12)
C7 C8 C9 C10 -55.74(12)
C8 C9 C10 C11 55.43(12)
O3 C6 C11 C10 176.39(8)
C7 C6 C11 C10 54.84(11)
C9 C10 C11 C6 -55.38(12)
C1 C5 C12 C13 -19.93(16)
C4 C5 C12 C13 161.32(9)
C1 C5 C12 C17 163.54(10)
C4 C5 C12 C17 -15.22(13)
C17 C12 C13 C14 1.12(15)
C5 C12 C13 C14 -175.45(9)
C12 C13 C14 C15 -0.35(16)
C13 C14 C15 C16 -0.82(17)
C14 C15 C16 C17 1.19(17)
C15 C16 C17 C12 -0.40(17)
C13 C12 C17 C16 -0.75(15)
C5 C12 C17 C16 175.96(9)
O1 S1 C19 C20 4.48(9)
O2 S1 C19 C20 134.92(8)
N1 S1 C19 C20 -110.79(8)
O1 S1 C19 C24 -174.35(7)
O2 S1 C19 C24 -43.91(9)
N1 S1 C19 C24 70.38(8)
C24 C19 C20 C21 -1.04(14)
S1 C19 C20 C21 -179.84(7)
C19 C20 C21 C22 -1.12(15)
C20 C21 C22 C23 2.60(15)
C20 C21 C22 C25 -177.27(9)
C21 C22 C23 C24 -1.98(15)
C25 C22 C23 C24 177.89(9)
C22 C23 C24 C19 -0.10(15)
C20 C19 C24 C23 1.64(14)
S1 C19 C24 C23 -179.53(7)
